data_1513068
loop_
_publ_author_name
'Sun, Qi'
'Li, Jun'
'Liu, Wan-Nian'
'Dong, Qing-Jian'
'Yang, Wen-Chao'
'Yang, Guang-Fu'

_publ_section_title
;
 Non-Peptide-based fluorogenic small-molecule probe for elastase.
;
_journal_issue 23
_journal_name_full 'Analytical chemistry'
_journal_page_first 11304
_journal_page_last 11311
_journal_paper_doi 10.1021/ac402097g
_journal_volume 85
_journal_year 2013
_chemical_formula_sum 'C13 H5 F8 N O3'
_chemical_formula_weight 375.18
_chemical_name_systematic
; 
 ? 
;
_space_group_IT_number 15
_symmetry_cell_setting monoclinic
_symmetry_space_group_name_Hall '-C 2yc'
_symmetry_space_group_name_H-M 'C 1 2/c 1'
_atom_sites_solution_hydrogens geom
_atom_sites_solution_primary direct
_atom_sites_solution_secondary difmap
_audit_creation_method SHELXL-97
_cell_angle_alpha 90.00
_cell_angle_beta 99.151(2)
_cell_angle_gamma 90.00
_cell_formula_units_Z 16
_cell_length_a 25.111(4)
_cell_length_b 9.5073(15)
_cell_length_c 23.702(4)
_cell_measurement_reflns_used 6697
_cell_measurement_temperature 296(2)
_cell_measurement_theta_max 29.02
_cell_measurement_theta_min 2.29
_cell_volume 5586.5(16)
_computing_cell_refinement 'Bruker SAINT'
_computing_data_collection 'Bruker APEX2'
_computing_data_reduction 'Bruker SAINT'
_computing_molecular_graphics 'Bruker SHELXTL'
_computing_publication_material 'Bruker SHELXTL'
_computing_structure_refinement 'SHELXL-97 (Sheldrick, 1997)'
_computing_structure_solution 'SHELXS-97 (Sheldrick, 1990)'
_diffrn_ambient_temperature 296(2)
_diffrn_measured_fraction_theta_full 0.997
_diffrn_measured_fraction_theta_max 0.997
_diffrn_measurement_device_type 'Bruker APEX-II CCD'
_diffrn_measurement_method '\f and \w scans'
_diffrn_radiation_monochromator graphite
_diffrn_radiation_source 'fine-focus sealed tube'
_diffrn_radiation_type MoK\a
_diffrn_radiation_wavelength 0.71073
_diffrn_reflns_av_R_equivalents 0.0279
_diffrn_reflns_av_sigmaI/netI 0.0266
_diffrn_reflns_limit_h_max 30
_diffrn_reflns_limit_h_min -30
_diffrn_reflns_limit_k_max 11
_diffrn_reflns_limit_k_min -11
_diffrn_reflns_limit_l_max 26
_diffrn_reflns_limit_l_min -29
_diffrn_reflns_number 20668
_diffrn_reflns_theta_full 25.99
_diffrn_reflns_theta_max 25.99
_diffrn_reflns_theta_min 1.64
_diffrn_standards_number 0
_exptl_absorpt_coefficient_mu 0.195
_exptl_absorpt_correction_T_max 0.9807
_exptl_absorpt_correction_T_min 0.9770
_exptl_absorpt_correction_type none
_exptl_crystal_density_diffrn 1.784
_exptl_crystal_density_meas 0
_exptl_crystal_density_method 'not measured'
_exptl_crystal_F_000 2976
_exptl_crystal_size_max 0.12
_exptl_crystal_size_mid 0.10
_exptl_crystal_size_min 0.10
_refine_diff_density_max 0.423
_refine_diff_density_min -0.310
_refine_diff_density_rms 0.046
_refine_ls_extinction_coef 0.00061(17)
_refine_ls_extinction_expression Fc^*^=kFc[1+0.001xFc^2^\l^3^/sin(2\q)]^-1/4^
_refine_ls_extinction_method SHELXL
_refine_ls_goodness_of_fit_ref 1.042
_refine_ls_hydrogen_treatment mixed
_refine_ls_matrix_type full
_refine_ls_number_parameters 452
_refine_ls_number_reflns 5488
_refine_ls_number_restraints 0
_refine_ls_restrained_S_all 1.042
_refine_ls_R_factor_all 0.0647
_refine_ls_R_factor_gt 0.0474
_refine_ls_shift/su_max 0.001
_refine_ls_shift/su_mean 0.000
_refine_ls_structure_factor_coef Fsqd
_refine_ls_weighting_details 'calc w=1/[\s^2^(Fo^2^)+(0.0795P)^2^+4.6905P] where P=(Fo^2^+2Fc^2^)/3'
_refine_ls_weighting_scheme calc
_refine_ls_wR_factor_gt 0.1366
_refine_ls_wR_factor_ref 0.1535
_reflns_number_gt 4076
_reflns_number_total 5488
_reflns_threshold_expression >2sigma(I)
_cod_data_source_file ac402097g_si_002.cif
_cod_data_source_block e:\121228a\work\mo_121228a_0m
_cod_depositor_comments
;
The following automatic conversions were performed:

'_symmetry_cell_setting' value 'Monoclinic' changed to 'monoclinic'
according to /home/saulius/struct/CIF-dictionaries/cif_core.dic
dictionary named 'cif_core.dic' version 2.4.2 from 2011-04-26.

Automatic conversion script
Id: cif_fix_values 1891 2012-01-12 08:04:46Z andrius 
;
_cod_original_cell_volume 5586.7(15)
_cod_original_sg_symbol_H-M C2/c
_cod_database_code 1513068

loop_
_symmetry_equiv_pos_as_xyz
'x, y, z'
'-x, y, -z+1/2'
'x+1/2, y+1/2, z'
'-x+1/2, y+1/2, -z+1/2'
'-x, -y, -z'
'x, -y, z-1/2'
'-x+1/2, -y+1/2, -z'
'x+1/2, -y+1/2, z-1/2'

loop_
_atom_site_label
_atom_site_type_symbol
_atom_site_fract_x
_atom_site_fract_y
_atom_site_fract_z
_atom_site_U_iso_or_equiv
_atom_site_adp_type
_atom_site_occupancy
_atom_site_symmetry_multiplicity
_atom_site_calc_flag
_atom_site_refinement_flags
C1 C 0.91157(12) 0.3707(3) 1.16558(13) 0.0670(8) Uani 1 1 d .
C2 C 0.94051(10) 0.2958(3) 1.12334(10) 0.0514(6) Uani 1 1 d .
C3 C 0.99432(10) 0.2845(3) 1.13451(12) 0.0591(6) Uani 1 1 d .
H3 H 1.0129 0.3274 1.1670 0.071 Uiso 1 1 calc R
C4 C 1.02424(10) 0.2075(3) 1.09751(11) 0.0557(6) Uani 1 1 d .
C5 C 0.93958(8) 0.1533(2) 1.03903(9) 0.0446(5) Uani 1 1 d .
C6 C 0.91026(9) 0.2300(2) 1.07325(10) 0.0452(5) Uani 1 1 d .
C7 C 0.85416(9) 0.2331(3) 1.05653(10) 0.0524(6) Uani 1 1 d .
H7 H 0.8333 0.2857 1.0779 0.063 Uiso 1 1 calc R
C8 C 0.82915(9) 0.1606(3) 1.00959(11) 0.0532(6) Uani 1 1 d .
H8 H 0.7919 0.1648 0.9993 0.064 Uiso 1 1 calc R
C9 C 0.86007(9) 0.0803(2) 0.97715(9) 0.0453(5) Uani 1 1 d .
C10 C 0.91572(9) 0.0781(3) 0.99202(10) 0.0476(5) Uani 1 1 d .
H10 H 0.9367 0.0265 0.9705 0.057 Uiso 1 1 calc R
C11 C 0.78612(9) -0.0026(3) 0.90309(11) 0.0566(6) Uani 1 1 d .
C12 C 0.77550(10) -0.0980(3) 0.85027(12) 0.0589(6) Uani 1 1 d .
C13 C 0.78337(16) -0.0288(4) 0.79492(14) 0.0858(10) Uani 1 1 d .
C14 C 0.94302(10) 0.8869(3) 1.17464(11) 0.0586(7) Uani 1 1 d .
C15 C 0.89134(8) 0.8707(2) 1.13325(9) 0.0452(5) Uani 1 1 d .
C16 C 0.84735(9) 0.9401(3) 1.14247(10) 0.0499(6) Uani 1 1 d .
H16 H 0.8493 0.9982 1.1743 0.060 Uiso 1 1 calc R
C17 C 0.79665(9) 0.9272(3) 1.10411(10) 0.0489(5) Uani 1 1 d .
C18 C 0.84013(7) 0.7612(2) 1.04948(9) 0.0410(5) Uani 1 1 d .
C19 C 0.88993(8) 0.7772(2) 1.08445(9) 0.0410(5) Uani 1 1 d .
C20 C 0.93270(8) 0.6999(3) 1.06952(10) 0.0493(6) Uani 1 1 d .
H20 H 0.9666 0.7087 1.0916 0.059 Uiso 1 1 calc R
C21 C 0.92638(8) 0.6112(3) 1.02325(10) 0.0504(6) Uani 1 1 d .
H21 H 0.9557 0.5612 1.0142 0.061 Uiso 1 1 calc R
C22 C 0.87543(8) 0.5965(3) 0.98982(9) 0.0433(5) Uani 1 1 d .
C23 C 0.83227(8) 0.6726(3) 1.00349(9) 0.0449(5) Uani 1 1 d .
H23 H 0.7983 0.6636 0.9816 0.054 Uiso 1 1 calc R
C24 C 0.90110(9) 0.4353(3) 0.91742(10) 0.0525(6) Uani 1 1 d .
C25 C 0.87820(10) 0.3451(3) 0.86533(11) 0.0557(6) Uani 1 1 d .
C26 C 0.88582(14) 0.4123(4) 0.80979(13) 0.0766(8) Uani 1 1 d .
F1 F 0.87991(8) 0.47298(19) 1.14215(9) 0.0917(6) Uani 1 1 d .
F2 F 0.94513(8) 0.4256(3) 1.20808(10) 0.1209(9) Uani 1 1 d .
F3 F 0.87938(9) 0.2826(2) 1.18799(8) 0.0927(6) Uani 1 1 d .
F4 F 0.72413(6) -0.1432(2) 0.84312(8) 0.0870(6) Uani 1 1 d .
F5 F 0.80672(7) -0.21358(19) 0.85735(8) 0.0848(5) Uani 1 1 d .
F6 F 0.77073(11) -0.1131(3) 0.75099(9) 0.1232(9) Uani 1 1 d .
F7 F 0.75359(15) 0.0839(3) 0.78590(11) 0.1492(12) Uani 1 1 d .
F8 F 0.83432(11) 0.0086(3) 0.79804(10) 0.1384(11) Uani 1 1 d .
F9 F 0.96058(7) 0.7646(2) 1.19715(7) 0.0798(5) Uani 1 1 d .
F10 F 0.93819(7) 0.9737(2) 1.21705(8) 0.0971(7) Uani 1 1 d .
F11 F 0.98253(6) 0.9383(2) 1.14884(8) 0.0800(5) Uani 1 1 d .
F12 F 0.82614(6) 0.3147(2) 0.86405(8) 0.0762(5) Uani 1 1 d .
F13 F 0.90557(7) 0.21997(17) 0.86768(8) 0.0763(5) Uani 1 1 d .
F14 F 0.86415(9) 0.3324(3) 0.76559(8) 0.1015(7) Uani 1 1 d .
F15 F 0.93839(9) 0.4235(3) 0.80674(8) 0.1051(7) Uani 1 1 d .
F16 F 0.86226(13) 0.5355(2) 0.80623(10) 0.1335(10) Uani 1 1 d .
N1 N 0.83777(7) -0.0017(2) 0.92969(8) 0.0496(5) Uani 1 1 d .
H1 H 0.8596 -0.0575 0.9161 0.060 Uiso 1 1 calc R
N2 N 0.86483(7) 0.5058(2) 0.94194(8) 0.0476(5) Uani 1 1 d .
H2 H 0.8315 0.4949 0.9271 0.057 Uiso 1 1 calc R
O1 O 1.07255(7) 0.1911(2) 1.10487(9) 0.0721(6) Uani 1 1 d .
O2 O 0.99501(6) 0.14510(19) 1.05038(7) 0.0554(4) Uani 1 1 d .
O3 O 0.74945(8) 0.0635(3) 0.91655(10) 0.0964(8) Uani 1 1 d .
O6 O 0.75555(6) 0.9902(2) 1.10811(8) 0.0644(5) Uani 1 1 d .
O7 O 0.79520(6) 0.83594(18) 1.05952(7) 0.0513(4) Uani 1 1 d .
O8 O 0.94938(7) 0.4369(3) 0.93164(9) 0.0881(8) Uani 1 1 d .

loop_
_atom_site_aniso_label
_atom_site_aniso_U_11
_atom_site_aniso_U_22
_atom_site_aniso_U_33
_atom_site_aniso_U_23
_atom_site_aniso_U_13
_atom_site_aniso_U_12
C1 0.0651(17) 0.0708(18) 0.0681(18) -0.0247(15) 0.0194(14) -0.0004(14)
C2 0.0538(14) 0.0493(13) 0.0533(14) -0.0102(11) 0.0150(10) -0.0005(10)
C3 0.0534(14) 0.0655(16) 0.0589(15) -0.0179(13) 0.0101(11) -0.0069(12)
C4 0.0456(13) 0.0631(16) 0.0583(15) -0.0123(12) 0.0080(11) -0.0047(11)
C5 0.0384(11) 0.0508(13) 0.0456(12) 0.0005(10) 0.0098(9) 0.0038(9)
C6 0.0464(12) 0.0460(12) 0.0454(12) -0.0011(10) 0.0141(9) 0.0037(10)
C7 0.0478(12) 0.0594(15) 0.0525(14) -0.0054(11) 0.0157(10) 0.0105(11)
C8 0.0398(11) 0.0631(15) 0.0573(14) -0.0001(12) 0.0096(10) 0.0099(10)
C9 0.0425(11) 0.0517(13) 0.0418(12) 0.0020(10) 0.0073(9) 0.0049(10)
C10 0.0412(11) 0.0583(14) 0.0446(12) -0.0064(10) 0.0104(9) 0.0072(10)
C11 0.0427(13) 0.0691(16) 0.0561(14) 0.0010(13) 0.0020(10) 0.0007(11)
C12 0.0465(13) 0.0612(16) 0.0654(16) -0.0010(13) -0.0024(11) -0.0068(11)
C13 0.109(3) 0.086(2) 0.0598(18) -0.0091(17) 0.0052(17) -0.033(2)
C14 0.0480(13) 0.0682(17) 0.0541(14) -0.0099(13) -0.0084(11) 0.0022(12)
C15 0.0385(11) 0.0522(13) 0.0428(12) 0.0008(10) 0.0003(9) -0.0054(9)
C16 0.0437(12) 0.0589(14) 0.0457(12) -0.0096(11) 0.0023(9) -0.0032(10)
C17 0.0380(11) 0.0561(14) 0.0523(13) -0.0070(11) 0.0070(9) -0.0012(10)
C18 0.0285(10) 0.0538(13) 0.0399(11) 0.0011(9) 0.0031(8) 0.0028(9)
C19 0.0320(10) 0.0511(12) 0.0382(11) 0.0040(9) 0.0005(8) -0.0011(9)
C20 0.0316(10) 0.0672(15) 0.0454(12) -0.0023(11) -0.0046(9) 0.0032(10)
C21 0.0311(10) 0.0710(16) 0.0480(13) -0.0048(11) 0.0024(9) 0.0067(10)
C22 0.0349(10) 0.0577(13) 0.0366(11) -0.0006(10) 0.0040(8) 0.0006(9)
C23 0.0279(9) 0.0626(14) 0.0419(12) -0.0041(10) -0.0012(8) 0.0015(9)
C24 0.0402(12) 0.0698(16) 0.0475(13) -0.0076(11) 0.0069(10) 0.0052(11)
C25 0.0454(12) 0.0656(16) 0.0568(15) -0.0099(12) 0.0101(10) 0.0012(11)
C26 0.089(2) 0.081(2) 0.0552(17) -0.0031(15) -0.0008(15) -0.0020(18)
F1 0.1013(14) 0.0691(11) 0.1124(15) -0.0139(11) 0.0410(12) 0.0234(10)
F2 0.0878(13) 0.169(2) 0.1056(15) -0.0904(16) 0.0146(11) 0.0008(14)
F3 0.1159(15) 0.0938(13) 0.0826(12) -0.0119(10) 0.0589(11) -0.0023(11)
F4 0.0563(9) 0.1016(13) 0.0979(13) -0.0039(11) -0.0033(8) -0.0275(9)
F5 0.0783(11) 0.0696(11) 0.0968(13) -0.0175(10) -0.0155(9) 0.0077(9)
F6 0.166(2) 0.137(2) 0.0628(12) -0.0293(13) 0.0054(13) -0.0545(18)
F7 0.241(4) 0.0938(17) 0.0985(18) 0.0305(14) -0.0170(19) 0.011(2)
F8 0.151(2) 0.187(3) 0.0876(15) -0.0319(16) 0.0479(15) -0.100(2)
F9 0.0749(11) 0.0924(13) 0.0608(10) 0.0077(9) -0.0242(8) 0.0097(9)
F10 0.0705(11) 0.1290(17) 0.0806(12) -0.0544(12) -0.0228(9) 0.0111(10)
F11 0.0465(8) 0.0949(13) 0.0935(12) -0.0043(10) -0.0048(8) -0.0183(8)
F12 0.0469(8) 0.0985(13) 0.0852(11) -0.0356(10) 0.0166(7) -0.0143(8)
F13 0.0883(12) 0.0600(10) 0.0794(11) -0.0001(8) 0.0092(9) 0.0153(8)
F14 0.1169(16) 0.1334(18) 0.0495(10) -0.0202(11) -0.0013(9) -0.0174(13)
F15 0.1008(15) 0.146(2) 0.0739(12) 0.0056(12) 0.0286(10) -0.0450(14)
F16 0.225(3) 0.0798(14) 0.0823(14) 0.0108(11) -0.0160(16) 0.0528(17)
N1 0.0397(10) 0.0589(12) 0.0497(11) -0.0041(9) 0.0055(8) 0.0038(8)
N2 0.0308(8) 0.0660(12) 0.0450(10) -0.0099(9) 0.0031(7) 0.0006(8)
O1 0.0422(10) 0.0956(15) 0.0777(13) -0.0272(11) 0.0065(8) -0.0026(9)
O2 0.0367(8) 0.0749(12) 0.0551(10) -0.0192(9) 0.0084(7) 0.0014(7)
O3 0.0471(11) 0.143(2) 0.0946(16) -0.0402(16) -0.0036(10) 0.0225(13)
O6 0.0403(9) 0.0781(12) 0.0739(12) -0.0223(10) 0.0064(8) 0.0080(8)
O7 0.0307(7) 0.0679(11) 0.0528(9) -0.0156(8) -0.0008(6) 0.0069(7)
O8 0.0380(10) 0.140(2) 0.0823(14) -0.0487(14) -0.0032(9) 0.0199(11)

loop_
_atom_type_symbol
_atom_type_description
_atom_type_scat_dispersion_real
_atom_type_scat_dispersion_imag
_atom_type_scat_source
C C 0.0033 0.0016 'International Tables Vol C Tables 4.2.6.8 and 6.1.1.4'
H H 0.0000 0.0000 'International Tables Vol C Tables 4.2.6.8 and 6.1.1.4'
N N 0.0061 0.0033 'International Tables Vol C Tables 4.2.6.8 and 6.1.1.4'
O O 0.0106 0.0060 'International Tables Vol C Tables 4.2.6.8 and 6.1.1.4'
F F 0.0171 0.0103 'International Tables Vol C Tables 4.2.6.8 and 6.1.1.4'

loop_
_geom_angle_atom_site_label_1
_geom_angle_atom_site_label_2
_geom_angle_atom_site_label_3
_geom_angle
F2 C1 F1 107.4(3)
F2 C1 F3 107.5(3)
F1 C1 F3 105.5(2)
F2 C1 C2 112.3(2)
F1 C1 C2 113.0(3)
F3 C1 C2 110.8(2)
C3 C2 C6 120.6(2)
C3 C2 C1 119.0(2)
C6 C2 C1 120.3(2)
C2 C3 C4 121.9(2)
C2 C3 H3 119.1
C4 C3 H3 119.1
O1 C4 O2 117.2(2)
O1 C4 C3 125.9(2)
O2 C4 C3 116.9(2)
O2 C5 C10 115.14(18)
O2 C5 C6 122.0(2)
C10 C5 C6 122.9(2)
C5 C6 C7 116.7(2)
C5 C6 C2 116.7(2)
C7 C6 C2 126.6(2)
C8 C7 C6 121.9(2)
C8 C7 H7 119.0
C6 C7 H7 119.0
C7 C8 C9 119.7(2)
C7 C8 H8 120.1
C9 C8 H8 120.1
C10 C9 C8 119.5(2)
C10 C9 N1 116.83(19)
C8 C9 N1 123.7(2)
C5 C10 C9 119.3(2)
C5 C10 H10 120.4
C9 C10 H10 120.4
O3 C11 N1 126.5(3)
O3 C11 C12 119.0(2)
N1 C11 C12 114.5(2)
F4 C12 F5 106.4(2)
F4 C12 C13 106.6(2)
F5 C12 C13 108.1(3)
F4 C12 C11 109.3(2)
F5 C12 C11 111.0(2)
C13 C12 C11 115.0(2)
F7 C13 F6 108.2(3)
F7 C13 F8 108.3(3)
F6 C13 F8 108.6(3)
F7 C13 C12 110.5(3)
F6 C13 C12 112.0(3)
F8 C13 C12 109.2(3)
F10 C14 F9 107.9(2)
F10 C14 F11 106.5(2)
F9 C14 F11 106.3(2)
F10 C14 C15 112.7(2)
F9 C14 C15 111.7(2)
F11 C14 C15 111.4(2)
C16 C15 C19 121.1(2)
C16 C15 C14 119.6(2)
C19 C15 C14 119.3(2)
C15 C16 C17 121.6(2)
C15 C16 H16 119.2
C17 C16 H16 119.2
O6 C17 O7 117.3(2)
O6 C17 C16 125.8(2)
O7 C17 C16 116.95(19)
C23 C18 O7 115.77(17)
C23 C18 C19 122.91(19)
O7 C18 C19 121.31(19)
C20 C19 C18 116.5(2)
C20 C19 C15 127.02(19)
C18 C19 C15 116.45(19)
C21 C20 C19 122.09(19)
C21 C20 H20 119.0
C19 C20 H20 119.0
C20 C21 C22 119.5(2)
C20 C21 H21 120.2
C22 C21 H21 120.2
C23 C22 C21 119.6(2)
C23 C22 N2 116.86(18)
C21 C22 N2 123.5(2)
C18 C23 C22 119.33(19)
C18 C23 H23 120.3
C22 C23 H23 120.3
O8 C24 N2 126.6(2)
O8 C24 C25 117.6(2)
N2 C24 C25 115.8(2)
F12 C25 F13 107.2(2)
F12 C25 C26 109.5(2)
F13 C25 C26 105.8(2)
F12 C25 C24 112.26(19)
F13 C25 C24 109.3(2)
C26 C25 C24 112.5(2)
F16 C26 F14 109.5(3)
F16 C26 F15 111.4(3)
F14 C26 F15 106.6(3)
F16 C26 C25 108.5(3)
F14 C26 C25 110.6(3)
F15 C26 C25 110.2(2)
C11 N1 C9 127.4(2)
C11 N1 H1 116.3
C9 N1 H1 116.3
C24 N2 C22 126.86(18)
C24 N2 H2 116.6
C22 N2 H2 116.6
C4 O2 C5 121.91(18)
C17 O7 C18 122.52(17)

loop_
_geom_bond_atom_site_label_1
_geom_bond_atom_site_label_2
_geom_bond_distance
C1 F2 1.315(3)
C1 F1 1.321(4)
C1 F3 1.332(3)
C1 C2 1.506(3)
C2 C3 1.339(3)
C2 C6 1.446(3)
C3 C4 1.442(4)
C3 H3 0.9300
C4 O1 1.208(3)
C4 O2 1.370(3)
C5 O2 1.377(3)
C5 C10 1.378(3)
C5 C6 1.387(3)
C6 C7 1.402(3)
C7 C8 1.373(4)
C7 H7 0.9300
C8 C9 1.403(3)
C8 H8 0.9300
C9 C10 1.386(3)
C9 N1 1.410(3)
C10 H10 0.9300
C11 O3 1.199(3)
C11 N1 1.349(3)
C11 C12 1.535(4)
C12 F4 1.345(3)
C12 F5 1.345(3)
C12 C13 1.508(4)
C13 F7 1.305(5)
C13 F6 1.312(4)
C13 F8 1.319(4)
C14 F10 1.321(3)
C14 F9 1.325(3)
C14 F11 1.338(3)
C14 C15 1.505(3)
C15 C16 1.334(3)
C15 C19 1.455(3)
C16 C17 1.447(3)
C16 H16 0.9300
C17 O6 1.210(3)
C17 O7 1.363(3)
C18 C23 1.367(3)
C18 O7 1.386(2)
C18 C19 1.394(3)
C19 C20 1.392(3)
C20 C21 1.373(3)
C20 H20 0.9300
C21 C22 1.401(3)
C21 H21 0.9300
C22 C23 1.384(3)
C22 N2 1.417(3)
C23 H23 0.9300
C24 O8 1.206(3)
C24 N2 1.336(3)
C24 C25 1.538(3)
C25 F12 1.334(3)
C25 F13 1.371(3)
C25 C26 1.503(4)
C26 F16 1.309(4)
C26 F14 1.338(4)
C26 F15 1.338(4)
N1 H1 0.8600
N2 H2 0.8600

loop_
_geom_hbond_atom_site_label_D
_geom_hbond_atom_site_label_H
_geom_hbond_atom_site_label_A
_geom_hbond_distance_DH
_geom_hbond_distance_HA
_geom_hbond_distance_DA
_geom_hbond_angle_DHA
_geom_hbond_site_symmetry_A
N1 H1 O1 0.86 2.24 3.094(3) 169.3 5_757
N2 H2 O6 0.86 2.22 3.067(2) 169.2 7_667

loop_
_geom_torsion_atom_site_label_1
_geom_torsion_atom_site_label_2
_geom_torsion_atom_site_label_3
_geom_torsion_atom_site_label_4
_geom_torsion
F2 C1 C2 C3 4.4(4)
F1 C1 C2 C3 126.0(3)
F3 C1 C2 C3 -115.8(3)
F2 C1 C2 C6 -179.2(3)
F1 C1 C2 C6 -57.6(3)
F3 C1 C2 C6 60.6(3)
C6 C2 C3 C4 0.2(4)
C1 C2 C3 C4 176.5(3)
C2 C3 C4 O1 -179.1(3)
C2 C3 C4 O2 -0.5(4)
O2 C5 C6 C7 178.5(2)
C10 C5 C6 C7 -2.5(3)
O2 C5 C6 C2 -3.0(3)
C10 C5 C6 C2 175.9(2)
C3 C2 C6 C5 1.6(4)
C1 C2 C6 C5 -174.7(2)
C3 C2 C6 C7 179.8(3)
C1 C2 C6 C7 3.5(4)
C5 C6 C7 C8 1.8(4)
C2 C6 C7 C8 -176.5(2)
C6 C7 C8 C9 0.3(4)
C7 C8 C9 C10 -1.8(4)
C7 C8 C9 N1 177.5(2)
O2 C5 C10 C9 -179.8(2)
C6 C5 C10 C9 1.1(4)
C8 C9 C10 C5 1.1(4)
N1 C9 C10 C5 -178.2(2)
O3 C11 C12 F4 -29.0(4)
N1 C11 C12 F4 151.6(2)
O3 C11 C12 F5 -146.2(3)
N1 C11 C12 F5 34.5(3)
O3 C11 C12 C13 90.8(4)
N1 C11 C12 C13 -88.6(3)
F4 C12 C13 F7 65.6(3)
F5 C12 C13 F7 179.6(3)
C11 C12 C13 F7 -55.7(4)
F4 C12 C13 F6 -55.1(4)
F5 C12 C13 F6 59.0(4)
C11 C12 C13 F6 -176.4(3)
F4 C12 C13 F8 -175.5(3)
F5 C12 C13 F8 -61.4(3)
C11 C12 C13 F8 63.3(4)
F10 C14 C15 C16 -0.6(4)
F9 C14 C15 C16 121.0(3)
F11 C14 C15 C16 -120.2(3)
F10 C14 C15 C19 -179.3(2)
F9 C14 C15 C19 -57.7(3)
F11 C14 C15 C19 61.0(3)
C19 C15 C16 C17 -0.9(4)
C14 C15 C16 C17 -179.6(2)
C15 C16 C17 O6 -177.1(3)
C15 C16 C17 O7 2.9(4)
C23 C18 C19 C20 1.5(3)
O7 C18 C19 C20 -178.3(2)
C23 C18 C19 C15 -177.3(2)
O7 C18 C19 C15 2.9(3)
C16 C15 C19 C20 179.3(2)
C14 C15 C19 C20 -2.0(4)
C16 C15 C19 C18 -2.0(3)
C14 C15 C19 C18 176.7(2)
C18 C19 C20 C21 -0.7(4)
C15 C19 C20 C21 178.0(2)
C19 C20 C21 C22 -0.3(4)
C20 C21 C22 C23 0.7(4)
C20 C21 C22 N2 -178.9(2)
O7 C18 C23 C22 178.6(2)
C19 C18 C23 C22 -1.2(4)
C21 C22 C23 C18 0.1(4)
N2 C22 C23 C18 179.6(2)
O8 C24 C25 F12 160.1(3)
N2 C24 C25 F12 -20.6(3)
O8 C24 C25 F13 41.3(3)
N2 C24 C25 F13 -139.5(2)
O8 C24 C25 C26 -75.9(3)
N2 C24 C25 C26 103.4(3)
F12 C25 C26 F16 67.3(3)
F13 C25 C26 F16 -177.5(3)
C24 C25 C26 F16 -58.2(3)
F12 C25 C26 F14 -52.9(3)
F13 C25 C26 F14 62.4(3)
C24 C25 C26 F14 -178.4(2)
F12 C25 C26 F15 -170.4(2)
F13 C25 C26 F15 -55.2(3)
C24 C25 C26 F15 64.1(3)
O3 C11 N1 C9 -2.7(5)
C12 C11 N1 C9 176.6(2)
C10 C9 N1 C11 -171.0(2)
C8 C9 N1 C11 9.8(4)
O8 C24 N2 C22 -0.2(5)
C25 C24 N2 C22 -179.4(2)
C23 C22 N2 C24 171.9(2)
C21 C22 N2 C24 -8.6(4)
O1 C4 O2 C5 177.8(2)
C3 C4 O2 C5 -0.9(4)
C10 C5 O2 C4 -176.2(2)
C6 C5 O2 C4 2.8(4)
O6 C17 O7 C18 178.0(2)
C16 C17 O7 C18 -2.0(3)
C23 C18 O7 C17 179.3(2)
C19 C18 O7 C17 -0.9(3)
